data_4510174
loop_
_publ_author_name
'Liu, Bo'
'Wei, Lei'
'Li, Nan-nan'
'Wu, Wei-Ping'
'Miao, Hui'
'Wang, Yao-Yu'
'Shi, Qi-Zhen'

_publ_section_title
;
 Solvent/Temperature and Dipyridyl Ligands Induced Diverse Coordination
 Polymers Based on 3-(2&#x2032;,5&#x2032;-Dicarboxylphenyl)pyridine
;
_journal_issue 3
_journal_name_full 'Crystal Growth &amp; Design'
_journal_page_first 1110
_journal_paper_doi 10.1021/cg401599x
_journal_volume 14
_journal_year 2014
_chemical_formula_sum 'C18 H13 Cd N2 O5'
_chemical_formula_weight 449.71
_chemical_name_systematic
; 
 ? 
;
_space_group_IT_number 12
_symmetry_cell_setting monoclinic
_symmetry_space_group_name_Hall '-C 2y'
_symmetry_space_group_name_H-M 'C 1 2/m 1'
_atom_sites_solution_hydrogens geom
_atom_sites_solution_primary direct
_atom_sites_solution_secondary difmap
_audit_creation_method SHELXL-97
_cell_angle_alpha 90.00
_cell_angle_beta 120.053(2)
_cell_angle_gamma 90.00
_cell_formula_units_Z 8
_cell_length_a 14.2014(19)
_cell_length_b 31.085(3)
_cell_length_c 12.2254(13)
_cell_measurement_reflns_used 2280
_cell_measurement_temperature 296(2)
_cell_measurement_theta_max 21.763
_cell_measurement_theta_min 2.571
_cell_volume 4671.4(9)
_computing_structure_refinement 'SHELXL-97 (Sheldrick, 1997)'
_computing_structure_solution 'SHELXS-97 (Sheldrick, 1990)'
_diffrn_ambient_temperature 296(2)
_diffrn_measured_fraction_theta_full 0.991
_diffrn_measured_fraction_theta_max 0.991
_diffrn_radiation_monochromator graphite
_diffrn_radiation_source 'fine-focus sealed tube'
_diffrn_radiation_type MoK\a
_diffrn_radiation_wavelength 0.71073
_diffrn_reflns_av_R_equivalents 0.0488
_diffrn_reflns_av_sigmaI/netI 0.0620
_diffrn_reflns_limit_h_max 17
_diffrn_reflns_limit_h_min -15
_diffrn_reflns_limit_k_max 36
_diffrn_reflns_limit_k_min -37
_diffrn_reflns_limit_l_max 15
_diffrn_reflns_limit_l_min -12
_diffrn_reflns_number 12735
_diffrn_reflns_theta_full 25.99
_diffrn_reflns_theta_max 25.99
_diffrn_reflns_theta_min 1.78
_exptl_absorpt_coefficient_mu 0.958
_exptl_absorpt_correction_T_max 0.856
_exptl_absorpt_correction_T_min 0.820
_exptl_absorpt_correction_type multi-scan
_exptl_absorpt_process_details sadabs
_exptl_crystal_colour primrose
_exptl_crystal_density_diffrn 1.279
_exptl_crystal_density_method 'not measured'
_exptl_crystal_description block
_exptl_crystal_F_000 1984
_exptl_crystal_size_max 0.22
_exptl_crystal_size_mid 0.17
_exptl_crystal_size_min 0.16
_platon_squeeze_details ' ?'
_refine_diff_density_max 0.594
_refine_diff_density_min -0.645
_refine_diff_density_rms 0.084
_refine_ls_extinction_method none
_refine_ls_goodness_of_fit_ref 1.015
_refine_ls_hydrogen_treatment constr
_refine_ls_matrix_type full
_refine_ls_number_parameters 290
_refine_ls_number_reflns 4644
_refine_ls_number_restraints 390
_refine_ls_restrained_S_all 0.979
_refine_ls_R_factor_all 0.0596
_refine_ls_R_factor_gt 0.0402
_refine_ls_shift/su_max 0.001
_refine_ls_shift/su_mean 0.000
_refine_ls_structure_factor_coef Fsqd
_refine_ls_weighting_details 'calc w=1/[\s^2^(Fo^2^)+(0.0330P)^2^+0.0000P] where P=(Fo^2^+2Fc^2^)/3'
_refine_ls_weighting_scheme calc
_refine_ls_wR_factor_gt 0.0853
_refine_ls_wR_factor_ref 0.0897
_reflns_number_gt 3202
_reflns_number_total 4644
_reflns_threshold_expression >2sigma(I)
_cod_data_source_file cg401599x_si_002.cif
_cod_data_source_block 4
_cod_depositor_comments
;
The following automatic conversions were performed:
'_atom_site_symetry_multiplicity' tag replaced with
'_atom_site_symmetry_multiplicity'.

Automatic conversion script
Id: cif_correct_tags 1440 2010-10-19 06:21:57Z saulius 

The following automatic conversions were performed:

'_symmetry_cell_setting' value 'Monoclinic' changed to 'monoclinic'
according to
/usr/data/users/saulius/crontab/automatic-downloads/current/ACS/lib/dictionaries/cif_core.dic
dictionary named 'cif_core.dic' version 2.4.2 from 2011-04-26.

Automatic conversion script
Id: cif_fix_values 2281 2013-09-26 08:29:07Z andrius 
;
_cod_original_sg_symbol_H-M C2/m
_cod_original_formula_sum C18H13CdN2O5
_cod_database_code 4510174

loop_
_symmetry_equiv_pos_as_xyz
'x, y, z'
'-x, y, -z'
'x+1/2, y+1/2, z'
'-x+1/2, y+1/2, -z'
'-x, -y, -z'
'x, -y, z'
'-x+1/2, -y+1/2, -z'
'x+1/2, -y+1/2, z'

loop_
_atom_site_label
_atom_site_type_symbol
_atom_site_fract_x
_atom_site_fract_y
_atom_site_fract_z
_atom_site_U_iso_or_equiv
_atom_site_adp_type
_atom_site_occupancy
_atom_site_symmetry_multiplicity
_atom_site_calc_flag
_atom_site_refinement_flags
_atom_site_disorder_assembly
_atom_site_disorder_group
Cd1 Cd 0.34436(2) 0.187446(8) 0.41198(2) 0.03608(11) Uani 1 1 d . . .
O1 O 0.3977(3) 0.23769(11) 0.5780(3) 0.0718(10) Uani 1 1 d . . .
O1W O 0.1963(2) 0.18370(9) 0.4462(3) 0.0660(9) Uani 1 1 d . . .
H1C H 0.1502 0.1656 0.3996 0.099 Uiso 1 1 d R . .
H1D H 0.2296 0.1762 0.5220 0.099 Uiso 1 1 d R . .
O2 O 0.5105(2) 0.18297(9) 0.6322(3) 0.0546(8) Uani 1 1 d . . .
O3 O 0.7195(2) 0.32262(9) 1.1879(2) 0.0604(9) Uani 1 1 d . . .
O4 O 0.7651(2) 0.25759(9) 1.2642(2) 0.0495(7) Uani 1 1 d . . .
N2 N 0.3485(3) 0.11367(9) 0.4188(3) 0.0412(8) Uani 1 1 d . . .
C1 C 0.4762(4) 0.21661(17) 0.6597(4) 0.0556(12) Uani 1 1 d . . .
C2 C 0.5315(3) 0.23203(15) 0.7968(4) 0.0509(12) Uani 1 1 d . A .
C3 C 0.5411(4) 0.27563(15) 0.8191(4) 0.0636(14) Uani 1 1 d . . .
H3A H 0.5084 0.2945 0.7512 0.076 Uiso 1 1 calc R . .
C4 C 0.5981(4) 0.29183(15) 0.9398(4) 0.0620(14) Uani 1 1 d . . .
H4A H 0.6031 0.3215 0.9522 0.074 Uiso 1 1 calc R . .
C5 C 0.6474(3) 0.26505(13) 1.0414(3) 0.0399(10) Uani 1 1 d . . .
C6 C 0.6346(4) 0.22184(14) 1.0207(4) 0.0505(11) Uani 1 1 d . A .
H6A H 0.6659 0.2035 1.0901 0.061 Uiso 1 1 calc R . .
C6C C 0.5764(4) 0.20383(15) 0.8993(4) 0.0578(13) Uani 1 1 d . . .
C7 C 0.7146(3) 0.28262(14) 1.1725(4) 0.0432(10) Uani 1 1 d . . .
C8A C 0.5372(14) 0.1606(5) 0.8762(15) 0.073(3) Uani 0.485(7) 1 d PU A 1
C9A C 0.4217(13) 0.1492(4) 0.7961(12) 0.080(3) Uani 0.485(7) 1 d PU A 1
H9AA H 0.3668 0.1693 0.7525 0.096 Uiso 0.485(7) 1 calc PR A 1
C10A C 0.4036(12) 0.1047(4) 0.7927(11) 0.082(3) Uani 0.485(7) 1 d PU A 1
H10A H 0.3328 0.0944 0.7455 0.098 Uiso 0.485(7) 1 calc PR A 1
C11A C 0.481(3) 0.0776(7) 0.853(3) 0.081(4) Uani 0.485(7) 1 d PU A 1
H11A H 0.4615 0.0488 0.8453 0.098 Uiso 0.485(7) 1 calc PR A 1
N1A N 0.5913(16) 0.0864(4) 0.9265(13) 0.092(3) Uani 0.485(7) 1 d PU A 1
C12A C 0.6121(16) 0.1288(5) 0.9328(15) 0.081(3) Uani 0.485(7) 1 d PU A 1
H12A H 0.6845 0.1372 0.9805 0.097 Uiso 0.485(7) 1 calc PR A 1
C8B C 0.5887(13) 0.1521(5) 0.9051(15) 0.070(3) Uani 0.515(7) 1 d PU A 2
C9B C 0.4898(14) 0.1297(4) 0.8414(11) 0.074(3) Uani 0.515(7) 1 d PU A 2
H9BA H 0.4247 0.1446 0.7945 0.089 Uiso 0.515(7) 1 calc PR A 2
C10B C 0.490(3) 0.0865(6) 0.849(3) 0.083(4) Uani 0.515(7) 1 d PU A 2
H10B H 0.4244 0.0715 0.8084 0.099 Uiso 0.515(7) 1 calc PR A 2
C11B C 0.5818(14) 0.0655(4) 0.9122(13) 0.082(3) Uani 0.515(7) 1 d PU A 2
H11B H 0.5782 0.0357 0.9115 0.099 Uiso 0.515(7) 1 calc PR A 2
N1B N 0.6837(11) 0.0841(3) 0.9804(10) 0.094(3) Uani 0.515(7) 1 d PU A 2
C12B C 0.6843(12) 0.1291(4) 0.9736(11) 0.075(3) Uani 0.515(7) 1 d PU A 2
H12B H 0.7501 0.1437 1.0159 0.091 Uiso 0.515(7) 1 calc PR A 2
C13 C 0.3634(5) 0.09142(14) 0.3387(5) 0.0807(18) Uani 1 1 d . . .
H13A H 0.3747 0.1063 0.2804 0.097 Uiso 1 1 calc R . .
C14 C 0.3635(5) 0.04716(13) 0.3348(5) 0.0823(19) Uani 1 1 d . . .
H14A H 0.3756 0.0333 0.2755 0.099 Uiso 1 1 calc R . .
C15 C 0.3464(3) 0.02373(11) 0.4161(3) 0.0391(9) Uani 1 1 d . . .
C16 C 0.3320(6) 0.04754(14) 0.4994(5) 0.104(2) Uani 1 1 d . . .
H16A H 0.3226 0.0335 0.5604 0.124 Uiso 1 1 calc R . .
C17 C 0.3308(6) 0.09180(14) 0.4968(5) 0.098(2) Uani 1 1 d . . .
H17A H 0.3167 0.1066 0.5532 0.118 Uiso 1 1 calc R . .

loop_
_atom_site_aniso_label
_atom_site_aniso_U_11
_atom_site_aniso_U_22
_atom_site_aniso_U_33
_atom_site_aniso_U_23
_atom_site_aniso_U_13
_atom_site_aniso_U_12
Cd1 0.04452(18) 0.02924(16) 0.02416(16) -0.00183(13) 0.00948(12) 0.00004(14)
O1 0.055(2) 0.095(3) 0.041(2) -0.0328(18) 0.0059(17) 0.0024(19)
O1W 0.062(2) 0.082(2) 0.056(2) -0.0079(16) 0.0302(17) -0.0026(17)
O2 0.069(2) 0.0568(19) 0.0509(18) -0.0261(15) 0.0392(16) -0.0188(16)
O3 0.074(2) 0.047(2) 0.0347(17) -0.0168(13) 0.0081(15) 0.0013(15)
O4 0.058(2) 0.0488(18) 0.0309(16) -0.0047(13) 0.0145(15) -0.0024(14)
N2 0.056(2) 0.0295(16) 0.0318(18) -0.0005(15) 0.0174(16) 0.0019(16)
C1 0.047(3) 0.079(3) 0.041(3) -0.032(3) 0.023(2) -0.026(3)
C2 0.034(2) 0.076(3) 0.039(3) -0.029(2) 0.016(2) -0.007(2)
C3 0.057(3) 0.074(3) 0.031(2) -0.015(2) 0.001(2) 0.021(3)
C4 0.061(3) 0.060(3) 0.039(3) -0.023(2) 0.005(2) 0.015(2)
C5 0.036(2) 0.048(3) 0.031(2) -0.0153(19) 0.0133(19) -0.0007(19)
C6 0.071(3) 0.053(3) 0.035(2) -0.013(2) 0.032(2) -0.016(2)
C6C 0.083(4) 0.057(3) 0.050(3) -0.024(2) 0.045(3) -0.028(3)
C7 0.036(2) 0.054(3) 0.036(2) -0.016(2) 0.015(2) -0.007(2)
C8A 0.140(7) 0.060(6) 0.057(5) -0.028(4) 0.078(5) -0.045(5)
C9A 0.138(7) 0.063(5) 0.068(5) -0.032(4) 0.073(5) -0.048(5)
C10A 0.134(7) 0.066(5) 0.068(5) -0.038(4) 0.068(5) -0.057(5)
C11A 0.144(7) 0.059(6) 0.062(5) -0.027(6) 0.068(5) -0.049(6)
N1A 0.153(7) 0.066(5) 0.071(5) -0.028(5) 0.066(5) -0.048(6)
C12A 0.140(7) 0.059(5) 0.066(6) -0.023(5) 0.069(5) -0.051(6)
C8B 0.132(7) 0.051(5) 0.059(5) -0.031(5) 0.072(5) -0.047(6)
C9B 0.139(7) 0.058(5) 0.058(5) -0.027(4) 0.073(5) -0.041(5)
C10B 0.141(7) 0.057(6) 0.068(6) -0.027(5) 0.067(5) -0.047(6)
C11B 0.153(7) 0.050(5) 0.067(5) -0.028(5) 0.073(5) -0.041(6)
N1B 0.149(7) 0.071(5) 0.078(5) -0.021(4) 0.068(5) -0.032(5)
C12B 0.138(7) 0.046(4) 0.064(5) -0.022(4) 0.066(5) -0.038(5)
C13 0.168(6) 0.036(3) 0.073(4) 0.010(2) 0.087(4) 0.011(3)
C14 0.178(6) 0.032(3) 0.079(4) 0.008(2) 0.097(4) 0.014(3)
C15 0.052(3) 0.0312(19) 0.033(2) -0.0020(18) 0.0209(19) -0.0007(19)
C16 0.234(8) 0.038(3) 0.088(4) -0.010(3) 0.117(5) -0.026(4)
C17 0.223(8) 0.032(3) 0.091(4) -0.018(3) 0.117(5) -0.023(3)

loop_
_atom_type_symbol
_atom_type_description
_atom_type_scat_dispersion_real
_atom_type_scat_dispersion_imag
_atom_type_scat_source
C C 0.0033 0.0016 'International Tables Vol C Tables 4.2.6.8 and 6.1.1.4'
H H 0.0000 0.0000 'International Tables Vol C Tables 4.2.6.8 and 6.1.1.4'
Cd Cd -0.8075 1.2024 'International Tables Vol C Tables 4.2.6.8 and 6.1.1.4'
N N 0.0061 0.0033 'International Tables Vol C Tables 4.2.6.8 and 6.1.1.4'
O O 0.0106 0.0060 'International Tables Vol C Tables 4.2.6.8 and 6.1.1.4'

loop_
_geom_angle_atom_site_label_1
_geom_angle_atom_site_label_2
_geom_angle_atom_site_label_3
_geom_angle
_geom_angle_site_symmetry_1
_geom_angle_site_symmetry_3
N2 Cd1 O4 139.09(10) . 8_454
N2 Cd1 O1W 87.31(11) . .
O4 Cd1 O1W 92.68(10) 8_454 .
N2 Cd1 O1 129.62(11) . .
O4 Cd1 O1 90.22(11) 8_454 .
O1W Cd1 O1 79.05(11) . .
N2 Cd1 O2 86.57(11) . 2_656
O4 Cd1 O2 90.23(9) 8_454 2_656
O1W Cd1 O2 173.35(10) . 2_656
O1 Cd1 O2 106.93(11) . 2_656
N2 Cd1 O3 84.42(10) . 8_454
O4 Cd1 O3 54.69(9) 8_454 8_454
O1W Cd1 O3 88.95(10) . 8_454
O1 Cd1 O3 142.51(11) . 8_454
O2 Cd1 O3 87.86(11) 2_656 8_454
N2 Cd1 O2 85.05(10) . .
O4 Cd1 O2 133.91(9) 8_454 .
O1W Cd1 O2 104.35(9) . .
O1 Cd1 O2 53.07(10) . .
O2 Cd1 O2 77.72(9) 2_656 .
O3 Cd1 O2 162.61(10) 8_454 .
N2 Cd1 C7 111.80(12) . 8_454
O4 Cd1 C7 27.29(10) 8_454 8_454
O1W Cd1 C7 91.39(11) . 8_454
O1 Cd1 C7 116.75(13) . 8_454
O2 Cd1 C7 88.45(10) 2_656 8_454
O3 Cd1 C7 27.40(10) 8_454 8_454
O2 Cd1 C7 157.70(11) . 8_454
C1 O1 Cd1 96.5(3) . .
Cd1 O1W H1C 112.2 . .
Cd1 O1W H1D 98.7 . .
H1C O1W H1D 112.6 . .
C1 O2 Cd1 120.2(3) . 2_656
C1 O2 Cd1 87.7(3) . .
Cd1 O2 Cd1 101.90(9) 2_656 .
C7 O3 Cd1 89.8(2) . 8_556
C7 O4 Cd1 94.4(2) . 8_556
C17 N2 C13 116.1(4) . .
C17 N2 Cd1 122.7(3) . .
C13 N2 Cd1 121.1(3) . .
O1 C1 O2 121.9(4) . .
O1 C1 C2 118.4(4) . .
O2 C1 C2 119.6(4) . .
C3 C2 C6C 119.1(4) . .
C3 C2 C1 118.1(4) . .
C6C C2 C1 122.7(4) . .
C4 C3 C2 121.4(4) . .
C4 C3 H3A 119.3 . .
C2 C3 H3A 119.3 . .
C5 C4 C3 120.8(4) . .
C5 C4 H4A 119.6 . .
C3 C4 H4A 119.6 . .
C6 C5 C4 118.3(4) . .
C6 C5 C7 120.8(4) . .
C4 C5 C7 120.9(4) . .
C5 C6 C6C 122.8(4) . .
C5 C6 H6A 118.6 . .
C6C C6 H6A 118.6 . .
C2 C6C C6 117.5(4) . .
C2 C6C C8A 117.2(8) . .
C6 C6C C8A 123.3(8) . .
C2 C6C C8B 131.0(7) . .
C6 C6C C8B 110.9(7) . .
C8A C6C C8B 25.1(9) . .
O4 C7 O3 121.1(4) . .
O4 C7 C5 120.2(4) . .
O3 C7 C5 118.7(4) . .
O4 C7 Cd1 58.33(19) . 8_556
O3 C7 Cd1 62.83(19) . 8_556
C5 C7 Cd1 177.5(3) . 8_556
C12A C8A C6C 117.1(14) . .
C12A C8A C9A 119.5(14) . .
C6C C8A C9A 123.4(13) . .
C10A C9A C8A 112.4(13) . .
C10A C9A H9AA 123.8 . .
C8A C9A H9AA 123.8 . .
C11A C10A C9A 122.4(16) . .
C11A C10A H10A 118.8 . .
C9A C10A H10A 118.8 . .
C10A C11A N1A 127.5(18) . .
C10A C11A H11A 116.2 . .
N1A C11A H11A 116.2 . .
C12A N1A C11A 112(2) . .
N1A C12A C8A 126.1(16) . .
N1A C12A H12A 117.0 . .
C8A C12A H12A 117.0 . .
C12B C8B C9B 119.0(14) . .
C12B C8B C6C 126.4(12) . .
C9B C8B C6C 114.4(12) . .
C10B C9B C8B 119.4(19) . .
C10B C9B H9BA 120.3 . .
C8B C9B H9BA 120.3 . .
C11B C10B C9B 120(2) . .
C11B C10B H10B 119.9 . .
C9B C10B H10B 119.9 . .
C10B C11B N1B 125.5(15) . .
C10B C11B H11B 117.2 . .
N1B C11B H11B 117.2 . .
C11B N1B C12B 114.6(12) . .
C8B C12B N1B 121.3(12) . .
C8B C12B H12B 119.4 . .
N1B C12B H12B 119.4 . .
N2 C13 C14 124.2(4) . .
N2 C13 H13A 117.9 . .
C14 C13 H13A 117.9 . .
C15 C14 C13 120.7(4) . .
C15 C14 H14A 119.7 . .
C13 C14 H14A 119.7 . .
C14 C15 C16 114.2(4) . .
C14 C15 C15 122.7(2) . 6
C16 C15 C15 123.1(2) . 6
C15 C16 C17 122.2(4) . .
C15 C16 H16A 118.9 . .
C17 C16 H16A 118.9 . .
N2 C17 C16 122.5(4) . .
N2 C17 H17A 118.7 . .
C16 C17 H17A 118.7 . .

loop_
_geom_bond_atom_site_label_1
_geom_bond_atom_site_label_2
_geom_bond_distance
_geom_bond_site_symmetry_2
Cd1 N2 2.294(3) .
Cd1 O4 2.327(3) 8_454
Cd1 O1W 2.344(3) .
Cd1 O1 2.365(3) .
Cd1 O2 2.382(3) 2_656
Cd1 O3 2.425(3) 8_454
Cd1 O2 2.544(3) .
Cd1 C7 2.726(4) 8_454
O1 C1 1.246(5) .
O1W H1C 0.8347 .
O1W H1D 0.8347 .
O2 C1 1.268(5) .
O2 Cd1 2.382(3) 2_656
O3 C7 1.254(5) .
O3 Cd1 2.425(3) 8_556
O4 C7 1.254(4) .
O4 Cd1 2.327(3) 8_556
N2 C17 1.294(5) .
N2 C13 1.299(5) .
C1 C2 1.529(5) .
C2 C3 1.376(6) .
C2 C6C 1.394(6) .
C3 C4 1.374(5) .
C3 H3A 0.9300 .
C4 C5 1.362(6) .
C4 H4A 0.9300 .
C5 C6 1.362(5) .
C5 C7 1.499(5) .
C6 C6C 1.405(5) .
C6 H6A 0.9300 .
C6C C8A 1.429(17) .
C6C C8B 1.615(17) .
C7 Cd1 2.726(4) 8_556
C8A C12A 1.36(2) .
C8A C9A 1.47(2) .
C9A C10A 1.405(15) .
C9A H9AA 0.9300 .
C10A C11A 1.29(4) .
C10A H10A 0.9300 .
C11A N1A 1.38(4) .
C11A H11A 0.9300 .
N1A C12A 1.345(17) .
C12A H12A 0.9300 .
C8B C12B 1.386(18) .
C8B C9B 1.403(19) .
C9B C10B 1.35(2) .
C9B H9BA 0.9300 .
C10B C11B 1.31(4) .
C10B H10B 0.9300 .
C11B N1B 1.38(2) .
C11B H11B 0.9300 .
N1B C12B 1.400(14) .
C12B H12B 0.9300 .
C13 C14 1.377(6) .
C13 H13A 0.9300 .
C14 C15 1.349(5) .
C14 H14A 0.9300 .
C15 C16 1.355(5) .
C15 C15 1.475(7) 6
C16 C17 1.376(6) .
C16 H16A 0.9300 .
C17 H17A 0.9300 .

loop_
_geom_torsion_atom_site_label_1
_geom_torsion_atom_site_label_2
_geom_torsion_atom_site_label_3
_geom_torsion_atom_site_label_4
_geom_torsion
_geom_torsion_site_symmetry_1
_geom_torsion_site_symmetry_4
N2 Cd1 O1 C1 35.4(4) . .
O4 Cd1 O1 C1 -154.7(3) 8_454 .
O1W Cd1 O1 C1 112.6(3) . .
O2 Cd1 O1 C1 -64.4(3) 2_656 .
O3 Cd1 O1 C1 -173.9(2) 8_454 .
O2 Cd1 O1 C1 -4.9(3) . .
C7 Cd1 O1 C1 -161.4(3) 8_454 .
N2 Cd1 O2 C1 -145.2(3) . .
O4 Cd1 O2 C1 49.0(3) 8_454 .
O1W Cd1 O2 C1 -59.3(3) . .
O1 Cd1 O2 C1 4.8(3) . .
O2 Cd1 O2 C1 127.2(2) 2_656 .
O3 Cd1 O2 C1 161.9(3) 8_454 .
C7 Cd1 O2 C1 74.4(4) 8_454 .
N2 Cd1 O2 Cd1 94.40(12) . 2_656
O4 Cd1 O2 Cd1 -71.40(15) 8_454 2_656
O1W Cd1 O2 Cd1 -179.66(10) . 2_656
O1 Cd1 O2 Cd1 -115.61(15) . 2_656
O2 Cd1 O2 Cd1 6.83(14) 2_656 2_656
O3 Cd1 O2 Cd1 41.5(3) 8_454 2_656
C7 Cd1 O2 Cd1 -46.0(3) 8_454 2_656
O4 Cd1 N2 C17 -129.7(4) 8_454 .
O1W Cd1 N2 C17 -38.8(4) . .
O1 Cd1 N2 C17 34.6(5) . .
O2 Cd1 N2 C17 143.9(4) 2_656 .
O3 Cd1 N2 C17 -128.0(4) 8_454 .
O2 Cd1 N2 C17 65.9(4) . .
C7 Cd1 N2 C17 -129.2(4) 8_454 .
O4 Cd1 N2 C13 46.6(5) 8_454 .
O1W Cd1 N2 C13 137.6(4) . .
O1 Cd1 N2 C13 -149.1(4) . .
O2 Cd1 N2 C13 -39.8(4) 2_656 .
O3 Cd1 N2 C13 48.3(4) 8_454 .
O2 Cd1 N2 C13 -117.8(4) . .
C7 Cd1 N2 C13 47.1(4) 8_454 .
Cd1 O1 C1 O2 9.3(5) . .
Cd1 O1 C1 C2 -170.4(3) . .
Cd1 O2 C1 O1 93.9(5) 2_656 .
Cd1 O2 C1 O1 -8.6(5) . .
Cd1 O2 C1 C2 -86.4(4) 2_656 .
Cd1 O2 C1 C2 171.1(4) . .
O1 C1 C2 C3 -36.5(6) . .
O2 C1 C2 C3 143.8(4) . .
O1 C1 C2 C6C 146.4(5) . .
O2 C1 C2 C6C -33.3(6) . .
C6C C2 C3 C4 3.0(7) . .
C1 C2 C3 C4 -174.3(4) . .
C2 C3 C4 C5 0.3(7) . .
C3 C4 C5 C6 -2.9(7) . .
C3 C4 C5 C7 176.7(4) . .
C4 C5 C6 C6C 2.4(7) . .
C7 C5 C6 C6C -177.2(4) . .
C3 C2 C6C C6 -3.4(6) . .
C1 C2 C6C C6 173.7(4) . .
C3 C2 C6C C8A 160.9(9) . .
C1 C2 C6C C8A -22.0(10) . .
C3 C2 C6C C8B -173.6(9) . .
C1 C2 C6C C8B 3.5(11) . .
C5 C6 C6C C2 0.8(7) . .
C5 C6 C6C C8A -162.5(9) . .
C5 C6 C6C C8B 172.9(7) . .
Cd1 O4 C7 O3 -1.9(4) 8_556 .
Cd1 O4 C7 C5 177.6(3) 8_556 .
Cd1 O3 C7 O4 1.8(4) 8_556 .
Cd1 O3 C7 C5 -177.7(3) 8_556 .
C6 C5 C7 O4 4.1(6) . .
C4 C5 C7 O4 -175.4(4) . .
C6 C5 C7 O3 -176.4(4) . .
C4 C5 C7 O3 4.1(6) . .
C6 C5 C7 Cd1 58(8) . 8_556
C4 C5 C7 Cd1 -122(7) . 8_556
C2 C6C C8A C12A 138.7(11) . .
C6 C6C C8A C12A -57.9(15) . .
C8B C6C C8A C12A 9(2) . .
C2 C6C C8A C9A -41.6(15) . .
C6 C6C C8A C9A 121.7(11) . .
C8B C6C C8A C9A -172(4) . .
C12A C8A C9A C10A 2.2(17) . .
C6C C8A C9A C10A -177.5(11) . .
C8A C9A C10A C11A -1(2) . .
C9A C10A C11A N1A -1(4) . .
C10A C11A N1A C12A 1(4) . .
C11A N1A C12A C8A 0(3) . .
C6C C8A C12A N1A 177.6(14) . .
C9A C8A C12A N1A -2(2) . .
C2 C6C C8B C12B 124.9(11) . .
C6 C6C C8B C12B -45.8(15) . .
C8A C6C C8B C12B -171(4) . .
C2 C6C C8B C9B -60.5(15) . .
C6 C6C C8B C9B 128.8(10) . .
C8A C6C C8B C9B 4.0(19) . .
C12B C8B C9B C10B 0(2) . .
C6C C8B C9B C10B -174.7(19) . .
C8B C9B C10B C11B -2(4) . .
C9B C10B C11B N1B 3(4) . .
C10B C11B N1B C12B -3(2) . .
C9B C8B C12B N1B -0.1(18) . .
C6C C8B C12B N1B 174.2(11) . .
C11B N1B C12B C8B 1.1(15) . .
C17 N2 C13 C14 -1.4(9) . .
Cd1 N2 C13 C14 -177.9(5) . .
N2 C13 C14 C15 0.7(10) . .
C13 C14 C15 C16 -1.2(8) . .
C13 C14 C15 C15 -179.6(4) . 6
C14 C15 C16 C17 2.5(9) . .
C15 C15 C16 C17 -179.1(5) 6 .
C13 N2 C17 C16 2.7(9) . .
Cd1 N2 C17 C16 179.2(5) . .
C15 C16 C17 N2 -3.4(11) . .

loop_
_platon_squeeze_void_nr
_platon_squeeze_void_average_x
_platon_squeeze_void_average_y
_platon_squeeze_void_average_z
_platon_squeeze_void_volume
_platon_squeeze_void_count_electrons
1 0.000 0.000 -0.023 796.8 199.3
2 0.500 0.500 -0.030 796.8 199.3
